data_2241230
loop_
_publ_author_name
'Mahfoud, Asmae'
'Al Houari, Ghali'
'El Yazidi, Mohamed'
'Saadi, Mohamed'
'El Ammari, Lahcen'

_publ_section_title
;
 Crystal structure of
 3,4'-diphenyl-3'-<i>p</i>-tolyl-4'<i>H</i>-spiro[indan-2,5'-[1,2]oxazol]-1-one
;
_journal_coeditor_code IS5427
_journal_issue 11
_journal_name_full 'Acta Crystallographica Section E'
_journal_page_first o873
_journal_page_last o874
_journal_paper_doi 10.1107/S2056989015019581
_journal_volume 71
_journal_year 2015
_chemical_formula_iupac 'C30 H23 N O2'
_chemical_formula_moiety 'C30 H23 N O2'
_chemical_formula_sum 'C30 H23 N O2'
_chemical_formula_weight 429.49
_chemical_name_systematic
;
3,4'-Diphenyl-3'-<i>p</i>-tolyl-4'<i>H</i>-spiro[indan-2,5'-[1,2]oxazol]-1-one
;
_space_group_crystal_system monoclinic
_space_group_IT_number 14
_space_group_name_Hall '-P 2yn'
_space_group_name_H-M_alt 'P 1 21/n 1'
_symmetry_space_group_name_Hall '-P 2yn'
_symmetry_space_group_name_H-M 'P 1 21/n 1'
_atom_sites_solution_hydrogens geom
_audit_creation_method SHELXL-2014/7
_cell_angle_alpha 90
_cell_angle_beta 102.836(2)
_cell_angle_gamma 90
_cell_formula_units_Z 4
_cell_length_a 9.7381(7)
_cell_length_b 20.5072(14)
_cell_length_c 11.8261(8)
_cell_measurement_reflns_used 5942
_cell_measurement_temperature 296(2)
_cell_measurement_theta_max 28.698
_cell_measurement_theta_min 2.364
_cell_volume 2302.7(3)
_computing_cell_refinement
;
SAINT (Bruker, 2009)
;
_computing_data_collection
;
APEX2 (Bruker, 2009)
;
_computing_data_reduction
;
SAINT (Bruker, 2009)
;
_computing_molecular_graphics
;
ORTEP-3 for Windows (Farrugia, 2012)
;
_computing_publication_material
;
PLATON (Spek, 2009) and publCIF (Westrip, 2010)
;
_computing_structure_refinement
;
SHELXL2014 (Sheldrick, 2015<i>b</i>)
;
_computing_structure_solution
;
<i>SHELXT</i> (Sheldrick, 2015<i>a</i>)
;
_diffrn_ambient_temperature 296(2)
_diffrn_measured_fraction_theta_full 0.999
_diffrn_measured_fraction_theta_max 0.999
_diffrn_measurement_device_type 'Bruker X8 APEX'
_diffrn_measurement_method '\f and \w scans'
_diffrn_radiation_monochromator graphite
_diffrn_radiation_source 'fine-focus sealed tube'
_diffrn_radiation_type MoK\a
_diffrn_radiation_wavelength 0.71073
_diffrn_reflns_av_R_equivalents 0.0421
_diffrn_reflns_limit_h_max 13
_diffrn_reflns_limit_h_min -12
_diffrn_reflns_limit_k_max 27
_diffrn_reflns_limit_k_min -27
_diffrn_reflns_limit_l_max 15
_diffrn_reflns_limit_l_min -15
_diffrn_reflns_number 38803
_diffrn_reflns_theta_full 25.242
_diffrn_reflns_theta_max 28.698
_diffrn_reflns_theta_min 2.364
_exptl_absorpt_coefficient_mu 0.077
_exptl_absorpt_correction_type none
_exptl_crystal_colour colourless
_exptl_crystal_density_diffrn 1.239
_exptl_crystal_description block
_exptl_crystal_F_000 904
_exptl_crystal_size_max 0.42
_exptl_crystal_size_mid 0.31
_exptl_crystal_size_min 0.26
_refine_diff_density_max 0.213
_refine_diff_density_min -0.211
_refine_ls_extinction_method none
_refine_ls_goodness_of_fit_ref 1.033
_refine_ls_hydrogen_treatment constr
_refine_ls_matrix_type full
_refine_ls_number_parameters 298
_refine_ls_number_reflns 5942
_refine_ls_number_restraints 0
_refine_ls_restrained_S_all 1.033
_refine_ls_R_factor_all 0.0860
_refine_ls_R_factor_gt 0.0488
_refine_ls_shift/su_max 0.000
_refine_ls_shift/su_mean 0.000
_refine_ls_structure_factor_coef Fsqd
_refine_ls_weighting_details 'w=1/[\s^2^(Fo^2^)+(0.0706P)^2^+0.3191P] where P=(Fo^2^+2Fc^2^)/3'
_refine_ls_weighting_scheme calc
_refine_ls_wR_factor_gt 0.1275
_refine_ls_wR_factor_ref 0.1501
_reflns_number_gt 3783
_reflns_number_total 5942
_reflns_threshold_expression 'I > 2\s(I)'
_cod_data_source_file is5427sup1.cif
_cod_data_source_block I
_cod_database_code 2241230
_shelx_space_group_comment
;
The symmetry employed for this shelxl refinement is uniquely defined
by the following loop, which should always be used as a source of
symmetry information in preference to the above space-group names.
They are only intended as comments.
;

loop_
_space_group_symop_operation_xyz
'x, y, z'
'-x+1/2, y+1/2, -z+1/2'
'-x, -y, -z'
'x-1/2, -y-1/2, z-1/2'

loop_
_atom_site_type_symbol
_atom_site_label
_atom_site_fract_x
_atom_site_fract_y
_atom_site_fract_z
_atom_site_U_iso_or_equiv
_atom_site_adp_type
_atom_site_calc_flag
_atom_site_occupancy
C C1 0.63361(17) 0.65004(7) 0.77155(13) 0.0434(4) Uani d 1
C C2 0.7018(2) 0.67536(9) 0.87761(15) 0.0615(5) Uani d 1
H H2 0.7760 0.7046 0.8828 0.074 Uiso calc 1
C C3 0.6574(3) 0.65632(12) 0.97544(16) 0.0798(6) Uani d 1
H H3 0.7009 0.6739 1.0469 0.096 Uiso calc 1
C C4 0.5499(3) 0.61194(12) 0.96970(17) 0.0823(7) Uani d 1
H H4 0.5226 0.5999 1.0372 0.099 Uiso calc 1
C C5 0.4821(2) 0.58502(10) 0.86457(16) 0.0646(5) Uani d 1
H H5 0.4103 0.5546 0.8602 0.078 Uiso calc 1
C C6 0.52553(17) 0.60528(7) 0.76583(13) 0.0451(4) Uani d 1
C C7 0.47174(15) 0.58614(7) 0.64401(12) 0.0391(3) Uani d 1
C C8 0.52976(15) 0.63745(6) 0.57117(12) 0.0363(3) Uani d 1
C C9 0.66333(16) 0.66398(7) 0.65309(12) 0.0406(3) Uani d 1
H H9 0.6690 0.7112 0.6424 0.049 Uiso calc 1
C C10 0.52416(15) 0.61711(6) 0.44621(11) 0.0355(3) Uani d 1
H H10 0.5327 0.5696 0.4410 0.043 Uiso calc 1
C C11 0.37483(16) 0.63844(7) 0.39210(13) 0.0397(3) Uani d 1
C C12 0.29663(16) 0.62078(7) 0.27526(13) 0.0419(3) Uani d 1
C C13 0.17247(17) 0.65406(9) 0.22408(15) 0.0541(4) Uani d 1
H H13 0.1390 0.6870 0.2649 0.065 Uiso calc 1
C C14 0.1000(2) 0.63836(10) 0.11407(16) 0.0629(5) Uani d 1
H H14 0.0188 0.6615 0.0811 0.075 Uiso calc 1
C C15 0.1444(2) 0.58901(10) 0.05096(15) 0.0603(5) Uani d 1
C C16 0.2661(2) 0.55529(9) 0.10290(15) 0.0598(5) Uani d 1
H H16 0.2973 0.5213 0.0629 0.072 Uiso calc 1
C C17 0.34171(18) 0.57134(8) 0.21307(14) 0.0500(4) Uani d 1
H H17 0.4236 0.5486 0.2454 0.060 Uiso calc 1
C C18 0.0653(3) 0.57206(13) -0.07049(18) 0.0886(7) Uani d 1
H H18A 0.1121 0.5368 -0.0998 0.133 Uiso calc 1
H H18B -0.0290 0.5592 -0.0690 0.133 Uiso calc 1
H H18C 0.0627 0.6094 -0.1198 0.133 Uiso calc 1
C C19 0.79899(16) 0.63248(8) 0.63886(12) 0.0439(4) Uani d 1
C C20 0.81576(18) 0.56531(9) 0.64447(14) 0.0526(4) Uani d 1
H H20 0.7438 0.5392 0.6596 0.063 Uiso calc 1
C C21 0.9383(2) 0.53679(12) 0.62782(17) 0.0737(6) Uani d 1
H H21 0.9476 0.4916 0.6306 0.088 Uiso calc 1
C C22 1.0455(2) 0.57422(17) 0.6073(2) 0.0898(8) Uani d 1
H H22 1.1276 0.5547 0.5960 0.108 Uiso calc 1
C C23 1.0322(2) 0.64040(16) 0.60343(19) 0.0884(8) Uani d 1
H H23 1.1060 0.6660 0.5902 0.106 Uiso calc 1
C C24 0.9092(2) 0.66999(11) 0.61901(16) 0.0648(5) Uani d 1
H H24 0.9011 0.7152 0.6161 0.078 Uiso calc 1
C C25 0.62860(15) 0.65060(7) 0.38786(12) 0.0388(3) Uani d 1
C C26 0.62869(19) 0.71794(8) 0.37655(15) 0.0535(4) Uani d 1
H H26 0.5615 0.7427 0.4020 0.064 Uiso calc 1
C C27 0.7283(2) 0.74848(9) 0.32761(17) 0.0659(5) Uani d 1
H H27 0.7285 0.7937 0.3213 0.079 Uiso calc 1
C C28 0.8269(2) 0.71204(11) 0.28830(16) 0.0674(5) Uani d 1
H H28 0.8938 0.7326 0.2555 0.081 Uiso calc 1
C C29 0.8263(2) 0.64531(10) 0.29763(16) 0.0623(5) Uani d 1
H H29 0.8927 0.6207 0.2708 0.075 Uiso calc 1
C C30 0.72750(17) 0.61456(8) 0.34679(13) 0.0470(4) Uani d 1
H H30 0.7274 0.5693 0.3523 0.056 Uiso calc 1
N N1 0.32254(14) 0.67817(6) 0.45484(11) 0.0485(3) Uani d 1
O O1 0.39627(12) 0.54081(5) 0.60560(10) 0.0516(3) Uani d 1
O O2 0.42173(12) 0.68874(5) 0.56063(9) 0.0479(3) Uani d 1

loop_
_atom_site_aniso_label
_atom_site_aniso_U_11
_atom_site_aniso_U_22
_atom_site_aniso_U_33
_atom_site_aniso_U_12
_atom_site_aniso_U_13
_atom_site_aniso_U_23
C1 0.0497(9) 0.0408(8) 0.0407(8) 0.0036(7) 0.0121(7) -0.0042(6)
C2 0.0716(12) 0.0627(11) 0.0474(9) -0.0014(9) 0.0075(9) -0.0116(8)
C3 0.1003(18) 0.0979(16) 0.0397(9) 0.0050(14) 0.0127(10) -0.0130(9)
C4 0.0994(18) 0.1110(18) 0.0431(10) 0.0056(15) 0.0299(11) 0.0040(10)
C5 0.0721(13) 0.0765(12) 0.0525(10) 0.0011(10) 0.0297(9) 0.0065(9)
C6 0.0502(9) 0.0455(8) 0.0424(8) 0.0034(7) 0.0163(7) 0.0007(6)
C7 0.0387(8) 0.0359(7) 0.0450(8) 0.0019(6) 0.0143(6) -0.0006(6)
C8 0.0380(8) 0.0327(6) 0.0386(7) 0.0019(6) 0.0095(6) -0.0007(5)
C9 0.0474(9) 0.0342(7) 0.0400(7) -0.0052(6) 0.0092(6) -0.0037(6)
C10 0.0365(7) 0.0336(7) 0.0367(7) 0.0011(6) 0.0087(6) 0.0011(5)
C11 0.0376(8) 0.0384(7) 0.0432(8) 0.0009(6) 0.0091(6) 0.0056(6)
C12 0.0380(8) 0.0449(8) 0.0421(8) -0.0041(6) 0.0071(6) 0.0079(6)
C13 0.0424(9) 0.0596(10) 0.0571(10) 0.0033(8) 0.0043(8) 0.0058(8)
C14 0.0469(10) 0.0764(12) 0.0578(10) 0.0000(9) -0.0045(8) 0.0142(9)
C15 0.0549(11) 0.0763(12) 0.0443(9) -0.0159(9) -0.0007(8) 0.0122(8)
C16 0.0639(12) 0.0685(11) 0.0448(9) -0.0030(9) 0.0077(8) -0.0029(8)
C17 0.0474(9) 0.0564(9) 0.0434(8) 0.0023(7) 0.0044(7) 0.0032(7)
C18 0.0867(16) 0.1143(18) 0.0518(11) -0.0168(14) -0.0127(11) 0.0055(11)
C19 0.0387(8) 0.0588(9) 0.0328(7) -0.0071(7) 0.0048(6) -0.0054(6)
C20 0.0466(9) 0.0609(10) 0.0495(9) 0.0062(8) 0.0086(7) -0.0033(7)
C21 0.0593(13) 0.0976(15) 0.0604(12) 0.0261(12) 0.0052(10) -0.0129(10)
C22 0.0490(13) 0.153(2) 0.0647(13) 0.0147(15) 0.0076(10) -0.0331(15)
C23 0.0452(12) 0.158(3) 0.0641(13) -0.0305(14) 0.0169(10) -0.0259(14)
C24 0.0526(11) 0.0887(13) 0.0540(10) -0.0245(10) 0.0137(8) -0.0125(9)
C25 0.0376(8) 0.0438(8) 0.0339(7) -0.0015(6) 0.0059(6) 0.0043(5)
C26 0.0528(10) 0.0465(9) 0.0632(10) 0.0021(8) 0.0168(8) 0.0103(7)
C27 0.0689(13) 0.0532(10) 0.0760(12) -0.0082(9) 0.0166(10) 0.0216(9)
C28 0.0603(12) 0.0833(14) 0.0628(11) -0.0131(10) 0.0230(9) 0.0221(10)
C29 0.0580(11) 0.0778(13) 0.0579(10) -0.0001(9) 0.0277(9) 0.0075(9)
C30 0.0486(9) 0.0516(9) 0.0431(8) -0.0007(7) 0.0153(7) 0.0022(6)
N1 0.0471(8) 0.0489(7) 0.0481(7) 0.0095(6) 0.0079(6) 0.0031(6)
O1 0.0489(7) 0.0466(6) 0.0612(7) -0.0109(5) 0.0165(5) -0.0027(5)
O2 0.0516(7) 0.0433(6) 0.0473(6) 0.0134(5) 0.0082(5) -0.0046(4)

loop_
_atom_type_symbol
_atom_type_description
_atom_type_scat_dispersion_real
_atom_type_scat_dispersion_imag
_atom_type_scat_source
C C 0.0033 0.0016 'International Tables Vol C Tables 4.2.6.8 and 6.1.1.4'
H H 0.0000 0.0000 'International Tables Vol C Tables 4.2.6.8 and 6.1.1.4'
N N 0.0061 0.0033 'International Tables Vol C Tables 4.2.6.8 and 6.1.1.4'
O O 0.0106 0.0060 'International Tables Vol C Tables 4.2.6.8 and 6.1.1.4'

loop_
_geom_angle_atom_site_label_1
_geom_angle_atom_site_label_2
_geom_angle_atom_site_label_3
_geom_angle
C2 C1 C6 119.92(16)
C2 C1 C9 127.88(16)
C6 C1 C9 112.18(12)
C3 C2 C1 118.52(19)
C3 C2 H2 120.7
C1 C2 H2 120.7
C4 C3 C2 121.51(19)
C4 C3 H3 119.2
C2 C3 H3 119.2
C3 C4 C5 120.86(19)
C3 C4 H4 119.6
C5 C4 H4 119.6
C4 C5 C6 117.4(2)
C4 C5 H5 121.3
C6 C5 H5 121.3
C1 C6 C5 121.73(16)
C1 C6 C7 108.98(13)
C5 C6 C7 129.29(16)
O1 C7 C6 128.81(14)
O1 C7 C8 125.55(13)
C6 C7 C8 105.63(12)
O2 C8 C10 104.02(10)
O2 C8 C9 106.79(11)
C10 C8 C9 123.38(12)
O2 C8 C7 101.00(11)
C10 C8 C7 114.55(11)
C9 C8 C7 104.63(11)
C19 C9 C1 111.84(12)
C19 C9 C8 114.58(11)
C1 C9 C8 101.92(12)
C19 C9 H9 109.4
C1 C9 H9 109.4
C8 C9 H9 109.4
C25 C10 C11 110.78(11)
C25 C10 C8 115.75(11)
C11 C10 C8 98.88(11)
C25 C10 H10 110.3
C11 C10 H10 110.3
C8 C10 H10 110.3
N1 C11 C12 120.82(14)
N1 C11 C10 113.96(13)
C12 C11 C10 125.06(13)
C17 C12 C13 118.23(15)
C17 C12 C11 121.54(14)
C13 C12 C11 120.23(15)
C14 C13 C12 120.46(18)
C14 C13 H13 119.8
C12 C13 H13 119.8
C13 C14 C15 121.73(17)
C13 C14 H14 119.1
C15 C14 H14 119.1
C14 C15 C16 117.61(16)
C14 C15 C18 121.76(19)
C16 C15 C18 120.6(2)
C17 C16 C15 121.30(18)
C17 C16 H16 119.4
C15 C16 H16 119.4
C12 C17 C16 120.64(16)
C12 C17 H17 119.7
C16 C17 H17 119.7
C15 C18 H18A 109.5
C15 C18 H18B 109.5
H18A C18 H18B 109.5
C15 C18 H18C 109.5
H18A C18 H18C 109.5
H18B C18 H18C 109.5
C24 C19 C20 118.24(17)
C24 C19 C9 120.75(16)
C20 C19 C9 121.00(14)
C21 C20 C19 120.65(19)
C21 C20 H20 119.7
C19 C20 H20 119.7
C22 C21 C20 120.5(2)
C22 C21 H21 119.7
C20 C21 H21 119.7
C21 C22 C23 119.8(2)
C21 C22 H22 120.1
C23 C22 H22 120.1
C22 C23 C24 120.5(2)
C22 C23 H23 119.7
C24 C23 H23 119.7
C19 C24 C23 120.2(2)
C19 C24 H24 119.9
C23 C24 H24 119.9
C30 C25 C26 118.82(15)
C30 C25 C10 120.50(13)
C26 C25 C10 120.67(14)
C27 C26 C25 120.40(17)
C27 C26 H26 119.8
C25 C26 H26 119.8
C28 C27 C26 120.10(17)
C28 C27 H27 120.0
C26 C27 H27 120.0
C29 C28 C27 119.91(17)
C29 C28 H28 120.0
C27 C28 H28 120.0
C28 C29 C30 120.25(18)
C28 C29 H29 119.9
C30 C29 H29 119.9
C29 C30 C25 120.50(16)
C29 C30 H30 119.7
C25 C30 H30 119.7
C11 N1 O2 109.14(12)
N1 O2 C8 107.42(10)

loop_
_geom_bond_atom_site_label_1
_geom_bond_atom_site_label_2
_geom_bond_distance
C1 C2 1.383(2)
C1 C6 1.387(2)
C1 C9 1.519(2)
C2 C3 1.379(3)
C2 H2 0.9300
C3 C4 1.377(3)
C3 H3 0.9300
C4 C5 1.386(3)
C4 H4 0.9300
C5 C6 1.391(2)
C5 H5 0.9300
C6 C7 1.473(2)
C7 O1 1.2093(17)
C7 C8 1.544(2)
C8 O2 1.4730(17)
C8 C10 1.5248(19)
C8 C9 1.5384(19)
C9 C19 1.513(2)
C9 H9 0.9800
C10 C25 1.515(2)
C10 C11 1.517(2)
C10 H10 0.9800
C11 N1 1.2813(19)
C11 C12 1.467(2)
C12 C17 1.380(2)
C12 C13 1.403(2)
C13 C14 1.374(2)
C13 H13 0.9300
C14 C15 1.383(3)
C14 H14 0.9300
C15 C16 1.391(3)
C15 C18 1.512(3)
C16 C17 1.386(2)
C16 H16 0.9300
C17 H17 0.9300
C18 H18A 0.9600
C18 H18B 0.9600
C18 H18C 0.9600
C19 C24 1.382(2)
C19 C20 1.387(2)
C20 C21 1.382(3)
C20 H20 0.9300
C21 C22 1.360(4)
C21 H21 0.9300
C22 C23 1.363(4)
C22 H22 0.9300
C23 C24 1.391(3)
C23 H23 0.9300
C24 H24 0.9300
C25 C30 1.385(2)
C25 C26 1.387(2)
C26 C27 1.384(2)
C26 H26 0.9300
C27 C28 1.377(3)
C27 H27 0.9300
C28 C29 1.373(3)
C28 H28 0.9300
C29 C30 1.382(2)
C29 H29 0.9300
C30 H30 0.9300
N1 O2 1.4171(16)

loop_
_geom_hbond_atom_site_label_D
_geom_hbond_atom_site_label_H
_geom_hbond_atom_site_label_A
_geom_hbond_site_symmetry_A
_geom_hbond_distance_DH
_geom_hbond_distance_HA
_geom_hbond_distance_DA
_geom_hbond_angle_DHA
C10 H10 O1 3_666 0.98 2.47 3.4169(18) 163
C2 H2 N1 4_676 0.93 2.56 3.280(2) 135

_cod_database_fobs_code 2241230
